data_4079148
loop_
_publ_author_name
'Ko, Chi-Chiu'
'Ng, Chi-On'
'Yiu, Shek-Man'

_publ_section_title
;
 Luminescent Rhenium(I) Phenanthroline Complexes with a
 Benzoxazol-2-ylidene Ligand: Synthesis, Characterization, and
 Photophysical Study
;
_journal_issue 20
_journal_name_full Organometallics
_journal_page_first 7074
_journal_paper_doi 10.1021/om300526e
_journal_volume 31
_journal_year 2012
_chemical_formula_moiety 'C22 H12 N3 O4 Re'
_chemical_formula_sum 'C22 H12 N3 O4 Re'
_chemical_formula_weight 568.55
_chemical_name_systematic
;
 ? 
;
_space_group_crystal_system monoclinic
_space_group_IT_number 15
_space_group_name_Hall '-C 2yc'
_space_group_name_H-M_alt 'C 1 2/c 1'
_symmetry_space_group_name_Hall '-C 2yc'
_symmetry_space_group_name_H-M 'C 1 2/c 1'
_atom_sites_solution_hydrogens geom
_atom_sites_solution_primary direct
_atom_sites_solution_secondary difmap
_audit_creation_date 2012-08-06
_audit_creation_method
;
  Olex2 1.1
  (compiled 2011.08.18 svn.r1932, GUI svn.r3819)
;
_cell_angle_alpha 90.00
_cell_angle_beta 127.018(9)
_cell_angle_gamma 90.00
_cell_formula_units_Z 8
_cell_length_a 23.6676(13)
_cell_length_b 11.3775(2)
_cell_length_c 17.8694(17)
_cell_measurement_reflns_used 14682
_cell_measurement_temperature 133(2)
_cell_measurement_theta_max 29.1875
_cell_measurement_theta_min 3.1784
_cell_volume 3842.0(6)
_computing_molecular_graphics
;
O. V. Dolomanov, L. J. Bourhis, R. J. Gildea, J. A. K. Howard and H. Puschmann,
OLEX2: a complete structure solution, refinement and analysis program.
J. Appl. Cryst. (2009). 42, 339-341.
;
_computing_publication_material
;
O. V. Dolomanov, L. J. Bourhis, R. J. Gildea, J. A. K. Howard and H. Puschmann,
OLEX2: a complete structure solution, refinement and analysis program.
J. Appl. Cryst. (2009). 42, 339-341.
;
_computing_structure_refinement
;
XL, G.M. Sheldrick, Acta Cryst.
(2008). A64, 112-122
;
_computing_structure_solution 'SHELXS-97 (Sheldrick, 1990)'
_diffrn_ambient_temperature 133(2)
_diffrn_detector_area_resol_mean 16.1270
_diffrn_measured_fraction_theta_full 0.998
_diffrn_measured_fraction_theta_max 0.998
_diffrn_measurement_device_type 'Xcalibur, Sapphire3, Gemini ultra'
_diffrn_measurement_method '\w scans'
_diffrn_radiation_monochromator graphite
_diffrn_radiation_type 'MO K\a'
_diffrn_radiation_wavelength 0.71073
_diffrn_reflns_av_R_equivalents 0.0322
_diffrn_reflns_av_unetI/netI 0.0210
_diffrn_reflns_limit_h_max 28
_diffrn_reflns_limit_h_min -28
_diffrn_reflns_limit_k_max 13
_diffrn_reflns_limit_k_min -13
_diffrn_reflns_limit_l_max 21
_diffrn_reflns_limit_l_min -21
_diffrn_reflns_number 17880
_diffrn_reflns_theta_full 25.00
_diffrn_reflns_theta_max 25.00
_diffrn_reflns_theta_min 3.18
_diffrn_source 'Enhance (Mo) X-ray Source'
_diffrn_source_current n/a
_diffrn_source_voltage n/a
_exptl_absorpt_coefficient_mu 6.361
_exptl_absorpt_correction_T_max 1.00000
_exptl_absorpt_correction_T_min 0.19696
_exptl_absorpt_correction_type multi-scan
_exptl_absorpt_process_details
;
CrysAlisPro, Oxford Diffraction Ltd.,
Version 1.171.34.44 (release 25-10-2010 CrysAlis171 .NET)
(compiled Oct 25 2010,18:11:34)
Empirical absorption correction using spherical harmonics,
 implemented in SCALE3 ABSPACK scaling algorithm.
;
_exptl_crystal_colour yellow
_exptl_crystal_colour_primary yellow
_exptl_crystal_density_diffrn 1.966
_exptl_crystal_density_method 'not measured'
_exptl_crystal_description block
_exptl_crystal_F_000 2176
_exptl_crystal_size_max 0.5
_exptl_crystal_size_mid 0.4
_exptl_crystal_size_min 0.07
_refine_diff_density_max 1.069
_refine_diff_density_min -0.999
_refine_diff_density_rms 0.134
_refine_ls_extinction_method none
_refine_ls_goodness_of_fit_ref 1.080
_refine_ls_hydrogen_treatment constr
_refine_ls_matrix_type full
_refine_ls_number_parameters 271
_refine_ls_number_reflns 3393
_refine_ls_number_restraints 0
_refine_ls_restrained_S_all 1.080
_refine_ls_R_factor_all 0.0198
_refine_ls_R_factor_gt 0.0184
_refine_ls_shift/su_max 0.001
_refine_ls_shift/su_mean 0.000
_refine_ls_structure_factor_coef Fsqd
_refine_ls_weighting_details 'calc w=1/[\s^2^(Fo^2^)+(0.0282P)^2^+7.8720P] where P=(Fo^2^+2Fc^2^)/3'
_refine_ls_weighting_scheme calc
_refine_ls_wR_factor_gt 0.0487
_refine_ls_wR_factor_ref 0.0497
_reflns_number_gt 3225
_reflns_number_total 3393
_reflns_threshold_expression >2sigma(I)
_cod_data_source_file om300526e_si_002.cif
_cod_data_source_block 1_(041111a_on)
_cod_original_cell_volume 3842.0(4)
_cod_database_code 4079148

loop_
_space_group_symop_id
_space_group_symop_operation_xyz
1 'x, y, z'
2 '-x, y, -z+1/2'
3 'x+1/2, y+1/2, z'
4 '-x+1/2, y+1/2, -z+1/2'
5 '-x, -y, -z'
6 'x, -y, z-1/2'
7 '-x+1/2, -y+1/2, -z'
8 'x+1/2, -y+1/2, z-1/2'

loop_
_atom_site_label
_atom_site_type_symbol
_atom_site_fract_x
_atom_site_fract_y
_atom_site_fract_z
_atom_site_U_iso_or_equiv
_atom_site_adp_type
_atom_site_occupancy
_atom_site_symmetry_multiplicity
_atom_site_calc_flag
_atom_site_refinement_flags
_atom_site_disorder_assembly
_atom_site_disorder_group
Re1 Re 0.120527(6) 0.102792(10) -0.000268(8) 0.01150(6) Uani 1 1 d . A .
O1 O 0.06701(13) 0.1577(2) 0.11549(17) 0.0276(6) Uani 1 1 d . . .
O2 O -0.03188(15) 0.1181(2) -0.1850(2) 0.0323(7) Uani 1 1 d . . .
O3 O 0.14183(13) 0.3648(2) -0.01568(17) 0.0230(5) Uani 1 1 d . . .
O4 O 0.28491(13) 0.1291(2) 0.13013(17) 0.0155(5) Uani 0.50 1 d P A 1
N3 N 0.24937(12) 0.00771(19) 0.19366(16) 0.0154(5) Uani 0.50 1 d P A 1
O4A O 0.24937(12) 0.00771(19) 0.19366(16) 0.0154(5) Uani 0.50 1 d P A 2
N3A N 0.28491(13) 0.1291(2) 0.13013(17) 0.0155(5) Uani 0.50 1 d P A 2
N1 N 0.11724(14) -0.0862(2) 0.01081(19) 0.0135(6) Uani 1 1 d . . .
N2 N 0.15862(13) 0.0346(2) -0.07632(18) 0.0127(5) Uani 1 1 d . . .
C1 C 0.08767(17) 0.1393(3) 0.0723(2) 0.0169(7) Uani 1 1 d . . .
C2 C 0.02444(18) 0.1114(2) -0.1165(2) 0.0151(7) Uani 1 1 d . . .
C3 C 0.13358(16) 0.2667(3) -0.0100(2) 0.0141(6) Uani 1 1 d . . .
C4 C 0.10222(17) -0.1453(3) 0.0613(2) 0.0183(7) Uani 1 1 d . . .
H4 H 0.0896 -0.1021 0.0948 0.022 Uiso 1 1 calc R . .
C5 C 0.10421(17) -0.2671(3) 0.0672(2) 0.0213(7) Uani 1 1 d . . .
H5 H 0.0935 -0.3054 0.1045 0.026 Uiso 1 1 calc R . .
C6 C 0.12162(17) -0.3319(3) 0.0192(3) 0.0222(7) Uani 1 1 d . . .
H6 H 0.1216 -0.4154 0.0213 0.027 Uiso 1 1 calc R . .
C7 C 0.13949(18) -0.2732(3) -0.0331(2) 0.0199(7) Uani 1 1 d . . .
C8 C 0.1605(2) -0.3317(3) -0.0840(3) 0.0272(8) Uani 1 1 d . . .
H8 H 0.1613 -0.4151 -0.0848 0.033 Uiso 1 1 calc R . .
C9 C 0.1791(2) -0.2702(3) -0.1305(3) 0.0273(8) Uani 1 1 d . . .
H9 H 0.1928 -0.3111 -0.1636 0.033 Uiso 1 1 calc R . .
C10 C 0.17864(18) -0.1446(3) -0.1310(2) 0.0194(7) Uani 1 1 d . . .
C11 C 0.20067(19) -0.0758(3) -0.1747(3) 0.0220(7) Uani 1 1 d . . .
H11 H 0.2146 -0.1122 -0.2091 0.026 Uiso 1 1 calc R . .
C12 C 0.20184(18) 0.0434(3) -0.1670(2) 0.0212(7) Uani 1 1 d . . .
H12 H 0.2167 0.0907 -0.1960 0.025 Uiso 1 1 calc R . .
C13 C 0.18117(18) 0.0959(3) -0.1166(2) 0.0175(7) Uani 1 1 d . . .
H13 H 0.1833 0.1791 -0.1108 0.021 Uiso 1 1 calc R . .
C14 C 0.15812(17) -0.0848(3) -0.0824(2) 0.0147(6) Uani 1 1 d . . .
C15 C 0.13689(16) -0.1497(3) -0.0347(2) 0.0140(6) Uani 1 1 d . . .
C16 C 0.22799(17) 0.0807(3) 0.1212(2) 0.0145(6) Uani 1 1 d . . .
C17 C 0.32268(16) 0.0089(2) 0.2510(2) 0.0139(6) Uani 1 1 d . . .
C18 C 0.37079(19) -0.0540(3) 0.3321(2) 0.0216(7) Uani 1 1 d . A .
H18 H 0.3559 -0.1049 0.3593 0.026 Uiso 1 1 calc R . .
C19 C 0.44160(19) -0.0387(3) 0.3713(3) 0.0280(8) Uani 1 1 d . . .
H19 H 0.4762 -0.0806 0.4268 0.034 Uiso 1 1 calc R A .
C20 C 0.46347(19) 0.0358(3) 0.3319(3) 0.0299(8) Uani 1 1 d . A .
H20 H 0.5126 0.0440 0.3610 0.036 Uiso 1 1 calc R . .
C21 C 0.4149(2) 0.0987(3) 0.2507(3) 0.0250(8) Uani 1 1 d . . .
H21 H 0.4295 0.1500 0.2234 0.030 Uiso 1 1 calc R A .
C22 C 0.34469(17) 0.0828(3) 0.2118(2) 0.0152(6) Uani 1 1 d . A .

loop_
_atom_site_aniso_label
_atom_site_aniso_U_11
_atom_site_aniso_U_22
_atom_site_aniso_U_33
_atom_site_aniso_U_23
_atom_site_aniso_U_13
_atom_site_aniso_U_12
Re1 0.01124(9) 0.01119(8) 0.01162(9) 0.00053(4) 0.00665(7) 0.00096(4)
O1 0.0312(15) 0.0330(14) 0.0257(14) 0.0005(11) 0.0209(13) 0.0058(11)
O2 0.0206(16) 0.0439(16) 0.0244(16) 0.0038(11) 0.0092(14) 0.0015(11)
O3 0.0300(14) 0.0114(11) 0.0271(14) 0.0011(10) 0.0168(13) -0.0003(10)
O4 0.0154(13) 0.0143(11) 0.0143(13) 0.0018(9) 0.0076(11) -0.0017(10)
N3 0.0148(12) 0.0165(11) 0.0141(12) 0.0022(9) 0.0083(11) 0.0012(9)
O4A 0.0148(12) 0.0165(11) 0.0141(12) 0.0022(9) 0.0083(11) 0.0012(9)
N3A 0.0154(13) 0.0143(11) 0.0143(13) 0.0018(9) 0.0076(11) -0.0017(10)
N1 0.0095(14) 0.0173(13) 0.0110(14) 0.0000(10) 0.0048(13) -0.0008(10)
N2 0.0124(13) 0.0135(12) 0.0113(13) 0.0001(10) 0.0067(11) -0.0002(10)
C1 0.0159(17) 0.0152(14) 0.0165(17) 0.0026(13) 0.0082(15) 0.0026(13)
C2 0.0092(17) 0.0195(16) 0.0149(18) -0.0004(12) 0.0064(16) -0.0009(12)
C3 0.0112(15) 0.0204(17) 0.0051(15) -0.0010(12) 0.0020(13) 0.0034(12)
C4 0.0139(16) 0.0218(16) 0.0187(18) 0.0025(14) 0.0096(15) 0.0000(13)
C5 0.0181(17) 0.0225(16) 0.0213(18) 0.0036(14) 0.0109(15) -0.0053(14)
C6 0.0181(18) 0.0147(15) 0.0240(18) 0.0003(14) 0.0074(16) -0.0042(13)
C7 0.0199(17) 0.0167(15) 0.0171(17) -0.0017(13) 0.0079(15) -0.0027(13)
C8 0.037(2) 0.0147(16) 0.030(2) -0.0077(14) 0.0200(19) -0.0011(15)
C9 0.035(2) 0.0238(18) 0.028(2) -0.0100(15) 0.0209(18) -0.0001(15)
C10 0.0204(18) 0.0211(16) 0.0161(17) -0.0024(14) 0.0106(15) 0.0013(14)
C11 0.0217(19) 0.0314(17) 0.0165(18) -0.0036(15) 0.0134(16) 0.0011(15)
C12 0.0191(17) 0.0311(18) 0.0173(18) 0.0034(14) 0.0130(15) -0.0017(14)
C13 0.0138(17) 0.0188(16) 0.0168(18) 0.0022(12) 0.0075(15) -0.0013(12)
C14 0.0130(16) 0.0162(14) 0.0097(16) -0.0017(12) 0.0041(14) -0.0005(12)
C15 0.0112(16) 0.0143(14) 0.0122(16) -0.0017(13) 0.0047(14) -0.0015(12)
C16 0.0160(17) 0.0137(13) 0.0155(17) -0.0052(12) 0.0104(15) -0.0002(12)
C17 0.0172(16) 0.0120(14) 0.0131(16) -0.0023(12) 0.0094(14) 0.0022(12)
C18 0.030(2) 0.0175(16) 0.0138(17) -0.0001(13) 0.0110(16) 0.0031(14)
C19 0.024(2) 0.0257(18) 0.0167(18) -0.0006(14) 0.0034(16) 0.0104(15)
C20 0.0147(18) 0.036(2) 0.028(2) -0.0104(16) 0.0064(17) 0.0014(15)
C21 0.0207(19) 0.0285(19) 0.027(2) -0.0066(14) 0.0152(18) -0.0051(14)
C22 0.0173(17) 0.0144(13) 0.0134(17) -0.0029(12) 0.0090(15) 0.0001(12)

loop_
_atom_type_symbol
_atom_type_description
_atom_type_scat_dispersion_real
_atom_type_scat_dispersion_imag
_atom_type_scat_source
C C 0.0033 0.0016 'International Tables Vol C Tables 4.2.6.8 and 6.1.1.4'
H H 0.0000 0.0000 'International Tables Vol C Tables 4.2.6.8 and 6.1.1.4'
N N 0.0061 0.0033 'International Tables Vol C Tables 4.2.6.8 and 6.1.1.4'
O O 0.0106 0.0060 'International Tables Vol C Tables 4.2.6.8 and 6.1.1.4'
Re Re -1.0185 7.2310 'International Tables Vol C Tables 4.2.6.8 and 6.1.1.4'

loop_
_geom_angle_atom_site_label_1
_geom_angle_atom_site_label_2
_geom_angle_atom_site_label_3
_geom_angle
N1 Re1 N2 75.77(10)
C1 Re1 N1 95.85(12)
C1 Re1 N2 171.53(11)
C1 Re1 C2 91.27(14)
C1 Re1 C16 93.32(13)
C2 Re1 N1 93.67(11)
C2 Re1 N2 90.48(12)
C2 Re1 C16 174.55(11)
C3 Re1 N1 172.75(11)
C3 Re1 N2 98.08(11)
C3 Re1 C1 90.21(13)
C3 Re1 C2 90.17(12)
C3 Re1 C16 92.76(12)
C16 Re1 N1 82.93(11)
C16 Re1 N2 84.56(11)
C16 O4 C22 106.2(2)
C16 N3 C17 106.3(2)
C4 N1 Re1 127.0(2)
C4 N1 C15 117.6(3)
C15 N1 Re1 115.3(2)
C13 N2 Re1 127.3(2)
C13 N2 C14 118.0(3)
C14 N2 Re1 114.8(2)
O1 C1 Re1 177.8(3)
O2 C2 Re1 179.0(3)
O3 C3 Re1 179.5(3)
N1 C4 H4 118.5
N1 C4 C5 122.9(3)
C5 C4 H4 118.5
C4 C5 H5 120.0
C6 C5 C4 120.0(3)
C6 C5 H5 120.0
C5 C6 H6 120.5
C5 C6 C7 119.0(3)
C7 C6 H6 120.5
C6 C7 C8 123.9(3)
C15 C7 C6 117.5(3)
C15 C7 C8 118.6(3)
C7 C8 H8 119.5
C9 C8 C7 121.1(3)
C9 C8 H8 119.5
C8 C9 H9 119.4
C8 C9 C10 121.2(3)
C10 C9 H9 119.4
C11 C10 C9 123.7(3)
C14 C10 C9 119.2(3)
C14 C10 C11 117.1(3)
C10 C11 H11 120.4
C12 C11 C10 119.3(3)
C12 C11 H11 120.4
C11 C12 H12 120.1
C11 C12 C13 119.9(3)
C13 C12 H12 120.1
N2 C13 C12 122.7(3)
N2 C13 H13 118.7
C12 C13 H13 118.7
N2 C14 C10 123.0(3)
N2 C14 C15 117.2(3)
C10 C14 C15 119.8(3)
N1 C15 C7 122.9(3)
N1 C15 C14 116.8(3)
C7 C15 C14 120.2(3)
O4 C16 Re1 123.7(2)
N3 C16 Re1 124.9(2)
N3 C16 O4 111.0(3)
N3 C17 C18 130.0(3)
C22 C17 N3 108.6(3)
C22 C17 C18 121.4(3)
C17 C18 H18 121.7
C19 C18 C17 116.6(3)
C19 C18 H18 121.7
C18 C19 H19 119.1
C18 C19 C20 121.9(3)
C20 C19 H19 119.1
C19 C20 H20 119.4
C19 C20 C21 121.2(3)
C21 C20 H20 119.4
C20 C21 H21 121.7
C22 C21 C20 116.6(3)
C22 C21 H21 121.7
C17 C22 O4 107.9(3)
C21 C22 O4 129.7(3)
C21 C22 C17 122.3(3)

loop_
_geom_bond_atom_site_label_1
_geom_bond_atom_site_label_2
_geom_bond_distance
Re1 N1 2.165(3)
Re1 N2 2.177(2)
Re1 C1 1.917(3)
Re1 C2 1.952(3)
Re1 C3 1.915(3)
Re1 C16 2.144(3)
O1 C1 1.154(4)
O2 C2 1.147(4)
O3 C3 1.148(4)
O4 C16 1.372(4)
O4 C22 1.387(4)
N3 C16 1.354(4)
N3 C17 1.386(4)
N1 C4 1.334(4)
N1 C15 1.362(4)
N2 C13 1.323(4)
N2 C14 1.362(4)
C4 H4 0.9500
C4 C5 1.388(5)
C5 H5 0.9500
C5 C6 1.368(5)
C6 H6 0.9500
C6 C7 1.406(5)
C7 C8 1.435(5)
C7 C15 1.406(4)
C8 H8 0.9500
C8 C9 1.348(5)
C9 H9 0.9500
C9 C10 1.429(5)
C10 C11 1.409(5)
C10 C14 1.399(5)
C11 H11 0.9500
C11 C12 1.362(5)
C12 H12 0.9500
C12 C13 1.392(5)
C13 H13 0.9500
C14 C15 1.428(5)
C17 C18 1.386(4)
C17 C22 1.380(4)
C18 H18 0.9500
C18 C19 1.384(5)
C19 H19 0.9500
C19 C20 1.385(6)
C20 H20 0.9500
C20 C21 1.390(5)
C21 H21 0.9500
C21 C22 1.373(5)
